data_7251316
loop_
_publ_author_name
'Rinc&#xf3;n, David A'
'Zaorska, Ewelina'
'Malinska, Maura'

_publ_section_title
;
 Halogenated <i>N</i>-phenylpiperazine and 2-(piperazin-1-yl)pyrimidine as
 novel cucurbit[7]uril guests: experimental and computational insights
 into supramolecular binding.
;
_journal_issue 53
_journal_name_full 'RSC advances'
_journal_page_first 45555
_journal_page_last 45572
_journal_paper_doi 10.1039/d5ra07259j
_journal_volume 15
_journal_year 2025
_chemical_formula_moiety '2(Cl), C42 H42 N28 O14, C10 H13 F2 N2, 16[H2O]'
_chemical_formula_sum 'C52 H87 Cl2 F2 N30 O30'
_chemical_formula_weight 1721.41
_space_group_crystal_system tetragonal
_space_group_IT_number 79
_space_group_name_Hall 'I 4'
_space_group_name_H-M_alt 'I 4'
_atom_sites_solution_hydrogens geom
_atom_sites_solution_primary dual
_audit_creation_date 2025-11-04
_audit_creation_method
;
Olex2 1.5
(compiled 2025.07.13 svn.rb7424aed for OlexSys, GUI svn.r7314)
;
_audit_update_record
;
2025-11-05 deposited with the CCDC.	2025-11-14 downloaded from the CCDC.
;
_cell_angle_alpha 90
_cell_angle_beta 90
_cell_angle_gamma 90
_cell_formula_units_Z 8
_cell_length_a 28.61260(10)
_cell_length_b 28.61260(10)
_cell_length_c 18.3038(2)
_cell_measurement_reflns_used 75686
_cell_measurement_temperature 100.00(10)
_cell_measurement_theta_max 72.6680
_cell_measurement_theta_min 2.8100
_cell_volume 14984.97(18)
_computing_cell_refinement 'CrysAlisPro 1.171.40.84a (Rigaku OD, 2020)'
_computing_data_collection 'CrysAlisPro 1.171.40.84a (Rigaku OD, 2020)'
_computing_data_reduction 'CrysAlisPro 1.171.40.84a (Rigaku OD, 2020)'
_computing_molecular_graphics 'Olex2 1.5 (Dolomanov et al., 2009)'
_computing_publication_material 'Olex2 1.5 (Dolomanov et al., 2009)'
_computing_structure_refinement 'SHELXL 2019/2 (Sheldrick, 2015)'
_computing_structure_solution 'SHELXT 2014/5 (Sheldrick, 2014)'
_diffrn_ambient_environment N~2~
_diffrn_ambient_temperature 100.00(10)
_diffrn_detector 'CCD plate'
_diffrn_detector_area_resol_mean 5.2195
_diffrn_detector_type Atlas
_diffrn_measured_fraction_theta_full 1.000
_diffrn_measured_fraction_theta_max 0.996
_diffrn_measurement_details
;
List of Runs (angles in degrees, time in seconds):

  # Type    Start    End  Width  t~exp~   \w     \q     \k     \f   Frames
#--------------------------------------------------------------------------
  1  \w    -88.00  -7.00   1.00    1.97    --  -41.28 126.00-137.00   81
  2  \w   -116.00 -17.00   1.00    1.97    --  -41.28 -38.00  60.00   99
  3  \w   -116.00 -17.00   1.00    1.97    --  -41.28 -38.00 150.00   99
  4  \w    -87.00  -6.00   1.00    1.97    --  -41.28 125.00 -60.00   81
  5  \w     28.00  98.00   1.00    1.97    --   41.28-126.00 146.00   70
  6  \w     78.00 177.00   1.00    7.87    --  103.66  45.00-180.00   99
  7  \w     31.00 133.00   1.00    7.87    --  103.66 -61.00  30.00  102
  8  \w     27.00 109.00   1.00    7.87    --  103.66-111.00  60.00   82
  9  \w     27.00 109.00   1.00    7.87    --  103.66-111.00 150.00   82
 10  \w    104.00 178.00   1.00    7.87    --  103.66 111.00 120.00   74
 11  \w     31.00 133.00   1.00    7.87    --  103.66 -61.00-120.00  102
 12  \w    103.00 178.00   1.00    7.87    --  103.66  77.00   0.00   75
 13  \w     37.00 127.00   1.00    7.87    --  103.66-144.00 -22.00   90
 14  \w     27.00 109.00   1.00    7.87    --  103.66-111.00   0.00   82
 15  \w     78.00 177.00   1.00    7.87    --  103.66  45.00  90.00   99
 16  \w     28.00 136.00   1.00    7.87    --  103.66 -77.00-180.00  108
 17  \w     16.00 178.00   1.00    7.87    --  103.66   0.00   0.00  162
 18  \w   -113.00 -13.00   1.00    1.97    --  -41.28 -57.00   0.00  100
 19  \w   -113.00 -13.00   1.00    1.97    --  -41.28 -57.00-180.00  100
 20  \w   -113.00 -13.00   1.00    1.97    --  -41.28 -57.00 -90.00  100
 21  \w   -114.00 -65.00   1.00    1.97    --  -41.28-144.00 -22.00   49
 22  \w     75.00 176.00   1.00    7.87    --  103.66  61.00  90.00  101
 23  \w     75.00 176.00   1.00    7.87    --  103.66  61.00-150.00  101
 24  \w     75.00 176.00   1.00    7.87    --  103.66  61.00 120.00  101
 25  \w     78.00 177.00   1.00    7.87    --  103.66  45.00   0.00   99
 26  \w     75.00 176.00   1.00    7.87    --  103.66  61.00  30.00  101
 27  \w     75.00 176.00   1.00    7.87    --  103.66  61.00  60.00  101
 28  \w     78.00 177.00   1.00    7.87    --  103.66  45.00 -90.00   99
 29  \w     75.00 176.00   1.00    7.87    --  103.66  61.00 150.00  101
 30  \w     75.00 162.00   1.00    7.87    --  103.66  61.00-180.00   87
 31  \w     75.00 176.00   1.00    7.87    --  103.66  61.00 -60.00  101
;
_diffrn_measurement_device 'four-circle diffractometer'
_diffrn_measurement_device_type 'SuperNova, Dual, Cu at home/near, Atlas'
_diffrn_measurement_method '\w scans'
_diffrn_orient_matrix_type 'CrysAlisPro convention (1999,Acta A55,543-557)'
_diffrn_orient_matrix_UB_11 0.0535604000
_diffrn_orient_matrix_UB_12 -0.0035578000
_diffrn_orient_matrix_UB_13 -0.0061474000
_diffrn_orient_matrix_UB_21 0.0041139000
_diffrn_orient_matrix_UB_22 0.0531388000
_diffrn_orient_matrix_UB_23 0.0123074000
_diffrn_orient_matrix_UB_31 0.0033479000
_diffrn_orient_matrix_UB_32 -0.0081406000
_diffrn_orient_matrix_UB_33 0.0830112000
_diffrn_radiation_monochromator mirror
_diffrn_radiation_probe x-ray
_diffrn_radiation_type 'Cu K\a'
_diffrn_radiation_wavelength 1.54184
_diffrn_reflns_av_R_equivalents 0.0259
_diffrn_reflns_av_unetI/netI 0.0112
_diffrn_reflns_Laue_measured_fraction_full 1.000
_diffrn_reflns_Laue_measured_fraction_max 0.996
_diffrn_reflns_limit_h_max 35
_diffrn_reflns_limit_h_min -35
_diffrn_reflns_limit_k_max 35
_diffrn_reflns_limit_k_min -35
_diffrn_reflns_limit_l_max 22
_diffrn_reflns_limit_l_min -19
_diffrn_reflns_number 142724
_diffrn_reflns_point_group_measured_fraction_full 0.947
_diffrn_reflns_point_group_measured_fraction_max 0.939
_diffrn_reflns_theta_full 67.684
_diffrn_reflns_theta_max 72.720
_diffrn_reflns_theta_min 2.184
_diffrn_source 'micro-focus sealed X-ray tube'
_diffrn_source_type 'SuperNova (Cu) X-ray Source'
_exptl_absorpt_coefficient_mu 1.736
_exptl_absorpt_correction_T_max 1.00000
_exptl_absorpt_correction_T_min 0.84036
_exptl_absorpt_correction_type multi-scan
_exptl_absorpt_process_details
;
CrysAlisPro 1.171.40.84a (Rigaku Oxford Diffraction, 2020)
Empirical absorption correction using spherical harmonics,
implemented in SCALE3 ABSPACK scaling algorithm.
;
_exptl_crystal_colour colourless
_exptl_crystal_colour_primary colourless
_exptl_crystal_density_diffrn 1.526
_exptl_crystal_description block
_exptl_crystal_F_000 7208
_exptl_crystal_size_max 0.23
_exptl_crystal_size_mid 0.17
_exptl_crystal_size_min 0.16
_refine_diff_density_max 0.659
_refine_diff_density_min -0.306
_refine_diff_density_rms 0.049
_refine_ls_abs_structure_details
;
 Flack x determined using 5536 quotients [(I+)-(I-)]/[(I+)+(I-)]
 (Parsons, Flack and Wagner, Acta Cryst. B69 (2013) 249-259).
;
_refine_ls_abs_structure_Flack 0.502(6)
_refine_ls_extinction_method none
_refine_ls_goodness_of_fit_ref 1.067
_refine_ls_hydrogen_treatment constr
_refine_ls_matrix_type full
_refine_ls_number_parameters 916
_refine_ls_number_reflns 14038
_refine_ls_number_restraints 69
_refine_ls_restrained_S_all 1.080
_refine_ls_R_factor_all 0.0551
_refine_ls_R_factor_gt 0.0514
_refine_ls_shift/su_max 0.004
_refine_ls_shift/su_mean 0.000
_refine_ls_structure_factor_coef Fsqd
_refine_ls_weighting_details 'w=1/[\s^2^(Fo^2^)+(0.0866P)^2^+12.5155P] where P=(Fo^2^+2Fc^2^)/3'
_refine_ls_weighting_scheme calc
_refine_ls_wR_factor_gt 0.1457
_refine_ls_wR_factor_ref 0.1515
_reflns_Friedel_coverage 0.826
_reflns_Friedel_fraction_full 0.892
_reflns_Friedel_fraction_max 0.879
_reflns_number_gt 13014
_reflns_number_total 14038
_reflns_threshold_expression 'I > 2\s(I)'
_cod_data_source_file d5ra07259j2.cif
_cod_data_source_block 2
_cod_original_cell_volume 14984.97(19)
_cod_database_code 7251316
_shelx_shelxl_version_number 2019/2
_chemical_oxdiff_formula 'C60 H60 N20 F2 O10'
_chemical_oxdiff_usercomment '100 K'
_shelx_space_group_comment
;
The symmetry employed for this shelxl refinement is uniquely defined
by the following loop, which should always be used as a source of
symmetry information in preference to the above space-group names.
They are only intended as comments.
;
_shelx_estimated_absorpt_t_max 0.769
_shelx_estimated_absorpt_t_min 0.691
_reflns_odcompleteness_completeness 99.99
_reflns_odcompleteness_iscentric 1
_reflns_odcompleteness_theta 66.97
_olex2_refinement_description
;
1. Fixed Uiso
 At 1.2 times of:
  All C(H) groups, All C(H,H) groups, All N(H,H) groups
2. Restrained distances
 C44B-C43B
 1.54 with sigma of 0.02
 N29A-C45B
 1.54 with sigma of 0.02
 C43A-N29A
 1.54 with sigma of 0.001
 C44A-C43A
 1.54 with sigma of 0.001
 N29A-C45A \\sim N29A-C43A
 with sigma of 0.02
 C43A-C44A \\sim C43B-C44B
 with sigma of 0.02
3. Restrained planarity
 F2B, C51, C50, C49, C47
 with sigma of 0.01
 F2A, C48, C47, C52, C51, C50, C49
 with sigma of 0.01
4. Rigid bond restraints
 C48, C47, C49, F2A
 with sigma for 1-2 distances of 0.01 and sigma for 1-3 distances of 0.01
5. Uiso/Uaniso restraints and constraints
C48 \\sim C47 \\sim C49 \\sim F2A: within 1.7A with sigma of 0.04 and sigma for
terminal atoms of 0.08 within 1.7A
Uanis(F2A) \\sim Ueq, Uanis(F2B) \\sim Ueq: with sigma of 0.1 and sigma for
terminal atoms of 0.2
Uanis(N29B) = Uanis(N29A)
Uanis(C44B) = Uanis(C44A)
Uanis(C46B) = Uanis(C45B)
Uanis(C43B) = Uanis(C43A)
Uanis(C43B) = Uanis(C45B)
Uanis(C46B) = Uanis(C46A)
Uanis(C45B) = Uanis(C45A)
6. Rigid body (RIGU) restrains
 N25, C37
 with sigma for 1-2 distances of 0.004 and sigma for 1-3 distances of 0.004
 C47, C48, C49, F2A
 with sigma for 1-2 distances of 0.004 and sigma for 1-3 distances of 0.004
7. Others
 Sof(H48)=Sof(C43B)=Sof(H43A)=Sof(H43B)=Sof(F2B)=Sof(N29B)=Sof(H29C)=Sof(H29D)=
 Sof(C46B)=Sof(H46C)=Sof(H46D)=Sof(C44B)=Sof(H44C)=Sof(H44D)=Sof(C45B)=
 Sof(H45C)=Sof(H45D)=1-FVAR(1)
 Sof(H52)=Sof(C45A)=Sof(H45A)=Sof(H45B)=Sof(F2A)=Sof(C44A)=Sof(H44A)=Sof(H44B)=
 Sof(C46A)=Sof(H46A)=Sof(H46B)=Sof(N29A)=Sof(H29E)=Sof(H29F)=Sof(C43A)=
 Sof(H43C)=Sof(H43D)=FVAR(1)
8.a Ternary CH refined with riding coordinates:
 C14(H14), C40(H40), C15(H15), C26(H26), C27(H27), C2(H2), C34(H34), C32(H32),
 C8(H8), C38(H38), C3(H3), C9(H9), C21(H21), C20(H20)
8.b Secondary CH2 refined with riding coordinates:
 C24(H24A,H24B), C30(H30A,H30B), C5(H5A,H5B), C42(H42A,H42B), C41(H41A,H41B),
 C18(H18A,H18B), C36(H36A,H36B), C23(H23A,H23B), C35(H35A,H35B), C17(H17A,H17B),
  C11(H11A,H11B), C6(H6A,H6B), C29(H29A,H29B), C12(H12A,H12B), C43B(H43A,H43B),
 C45A(H45A,H45B), C44A(H44A,H44B), C46A(H46A,H46B), N29B(H29C,H29D), C46B(H46C,
 H46D), N29A(H29E,H29F), C44B(H44C,H44D), C43A(H43C,H43D), C45B(H45C,H45D)
8.c Aromatic/amide H refined with riding coordinates:
 C51(H51), C52(H52), C48(H48), C49(H49)
;
_smtbx_masks_void_probe_radius 1.2
_smtbx_masks_void_truncation_radius 1.2
_olex2_date_sample_data_collection 2021-04-13
_olex2_submission_special_instructions 'No special instructions were received'
_oxdiff_exptl_absorpt_empirical_details
;
Empirical correction (ABSPACK) includes:
- Absorption correction using spherical harmonics
- Frame scaling
;
_oxdiff_exptl_absorpt_empirical_full_max 1.256
_oxdiff_exptl_absorpt_empirical_full_min 0.833

loop_
_space_group_symop_operation_xyz
'x, y, z'
'-x, -y, z'
'-y, x, z'
'y, -x, z'
'x+1/2, y+1/2, z+1/2'
'-x+1/2, -y+1/2, z+1/2'
'-y+1/2, x+1/2, z+1/2'
'y+1/2, -x+1/2, z+1/2'

loop_
_atom_site_label
_atom_site_type_symbol
_atom_site_fract_x
_atom_site_fract_y
_atom_site_fract_z
_atom_site_U_iso_or_equiv
_atom_site_adp_type
_atom_site_occupancy
_atom_site_site_symmetry_order
_atom_site_calc_flag
_atom_site_refinement_flags_posn
_atom_site_refinement_flags_adp
_atom_site_refinement_flags_occupancy
_atom_site_disorder_assembly
_atom_site_disorder_group
Cl1 Cl 0.77067(4) -0.00685(3) 0.46524(13) 0.0683(3) Uani 1 1 d . . . . .
O6 O 0.43318(11) 0.21778(11) 0.6483(2) 0.0372(8) Uani 1 1 d . . . . .
N21 N 0.48032(13) 0.25961(13) 0.7256(2) 0.0342(9) Uani 1 1 d . . . . .
N23 N 0.53693(13) 0.32272(16) 0.7281(3) 0.0393(10) Uani 1 1 d . . . . .
N17 N 0.59847(14) 0.15562(14) 0.7312(3) 0.0384(9) Uani 1 1 d . . . . .
O12 O 0.73986(13) 0.23372(12) 0.5724(2) 0.0416(8) Uani 1 1 d . . . . .
O10 O 0.66489(12) 0.29783(13) 0.2227(2) 0.0423(9) Uani 1 1 d . . . . .
O9 O 0.57468(11) 0.37568(12) 0.2764(2) 0.0396(8) Uani 1 1 d . . . . .
O8 O 0.53313(6) 0.41277(7) 0.4647(3) 0.0387(5) Uani 1 1 d . . . . .
O2 O 0.52312(13) 0.13774(13) 0.2297(2) 0.0485(9) Uani 1 1 d . . . . .
O7 O 0.39198(7) 0.25271(6) 0.4627(3) 0.0401(5) Uani 1 1 d . . . . .
N28 N 0.46952(12) 0.38238(12) 0.4041(2) 0.0309(8) Uani 1 1 d . . . . .
O4 O 0.59263(13) 0.07282(14) 0.5713(3) 0.0569(11) Uani 1 1 d . . . . .
N13 N 0.66549(14) 0.09587(15) 0.5299(3) 0.0408(10) Uani 1 1 d . . . . .
O14 O 0.57439(11) 0.37755(11) 0.6555(2) 0.0403(8) Uani 1 1 d . . . . .
N5 N 0.54216(13) 0.20542(15) 0.1702(2) 0.0363(9) Uani 1 1 d . . . . .
N19 N 0.65489(15) 0.21974(15) 0.7327(3) 0.0408(10) Uani 1 1 d . . . . .
O11 O 0.73983(12) 0.23374(13) 0.3545(2) 0.0445(9) Uani 1 1 d . . . . .
O1 O 0.43224(12) 0.21825(11) 0.2805(2) 0.0395(8) Uani 1 1 d . . . . .
N25 N 0.41050(13) 0.32150(13) 0.5248(2) 0.0330(8) Uani 1 1 d . . . . .
N15 N 0.72326(13) 0.16000(15) 0.5307(2) 0.0364(9) Uani 1 1 d . . . . .
N22 N 0.43920(13) 0.29827(14) 0.6429(2) 0.0356(9) Uani 1 1 d . . . . .
N24 N 0.49540(13) 0.36188(14) 0.6469(2) 0.0356(9) Uani 1 1 d . . . . .
O13 O 0.66479(13) 0.29834(13) 0.7063(2) 0.0448(9) Uani 1 1 d . . . . .
N11 N 0.69971(13) 0.17791(15) 0.2872(2) 0.0374(9) Uani 1 1 d . . . . .
N7 N 0.59842(13) 0.27003(15) 0.1651(2) 0.0365(9) Uani 1 1 d . . . . .
Cl2 Cl 0.69899(10) 0.37588(9) 0.78797(19) 0.1335(10) Uani 1 1 d . . . . .
O5 O 0.52165(13) 0.13815(13) 0.6992(3) 0.0501(9) Uani 1 1 d . . . . .
O3 O 0.59299(14) 0.07349(14) 0.3584(3) 0.0526(10) Uani 1 1 d . . . . .
N3 N 0.49529(13) 0.36199(14) 0.2822(2) 0.0374(9) Uani 1 1 d . . . . .
F1 F 0.69303(9) 0.31005(7) 0.4625(4) 0.0794(8) Uani 1 1 d . . . . .
N26 N 0.41044(13) 0.32070(13) 0.4039(2) 0.0329(8) Uani 1 1 d . . . . .
N27 N 0.46907(12) 0.38274(12) 0.5260(2) 0.0290(8) Uani 1 1 d . . . . .
N12 N 0.72307(13) 0.15941(12) 0.3992(2) 0.0331(8) Uani 1 1 d . . . . .
N14 N 0.64529(14) 0.11368(14) 0.6438(3) 0.0407(10) Uani 1 1 d . . . . .
C14 C 0.69379(15) 0.12869(17) 0.2887(3) 0.0381(11) Uani 1 1 d . . . . .
H14 H 0.713864 0.112771 0.251556 0.046 Uiso 1 1 calc R U . . .
C31 C 0.44876(16) 0.25531(17) 0.6704(3) 0.0367(11) Uani 1 1 d . . . . .
C40 C 0.42162(15) 0.36904(15) 0.4221(3) 0.0296(9) Uani 1 1 d . . . . .
H40 H 0.398167 0.391506 0.401927 0.036 Uiso 1 1 calc R U . . .
C24 C 0.70009(16) 0.2049(2) 0.7088(3) 0.0464(13) Uani 1 1 d . . . . .
H24A H 0.720429 0.232667 0.703532 0.056 Uiso 1 1 calc R U . . .
H24B H 0.713984 0.184577 0.746835 0.056 Uiso 1 1 calc R U . . .
N9 N 0.64486(15) 0.11228(15) 0.2852(3) 0.0423(10) Uani 1 1 d . . . . .
C33 C 0.53966(17) 0.35669(17) 0.6744(3) 0.0352(10) Uani 1 1 d . . . . .
N20 N 0.59959(15) 0.26944(14) 0.7647(2) 0.0386(10) Uani 1 1 d . . . . .
C15 C 0.70785(16) 0.11530(16) 0.3669(3) 0.0392(11) Uani 1 1 d . . . . .
H15 H 0.733654 0.091725 0.366911 0.047 Uiso 1 1 calc R U . . .
N16 N 0.69951(13) 0.18025(14) 0.6417(2) 0.0352(9) Uani 1 1 d . . . . .
N1 N 0.43868(14) 0.29856(12) 0.2840(2) 0.0357(9) Uani 1 1 d . . . . .
C30 C 0.57672(17) 0.31368(18) 0.7781(3) 0.0404(11) Uani 1 1 d . . . . .
H30A H 0.599894 0.339141 0.772703 0.049 Uiso 1 1 calc R U . . .
H30B H 0.565227 0.314239 0.829106 0.049 Uiso 1 1 calc R U . . .
C5 C 0.49516(15) 0.22131(16) 0.1559(3) 0.0351(10) Uani 1 1 d . . . . .
H5A H 0.473368 0.194880 0.163525 0.042 Uiso 1 1 calc R U . . .
H5B H 0.492911 0.230779 0.104031 0.042 Uiso 1 1 calc R U . . .
C42 C 0.48256(16) 0.39859(14) 0.3320(3) 0.0332(10) Uani 1 1 d . . . . .
H42A H 0.456038 0.416276 0.310948 0.040 Uiso 1 1 calc R U . . .
H42B H 0.509235 0.420421 0.336727 0.040 Uiso 1 1 calc R U . . .
C22 C 0.72270(16) 0.19551(17) 0.5809(3) 0.0355(10) Uani 1 1 d . . . . .
C26 C 0.62190(15) 0.19073(17) 0.7733(3) 0.0354(10) Uani 1 1 d . . . . .
H26 H 0.636837 0.176968 0.817721 0.042 Uiso 1 1 calc R U . . .
C19 C 0.63073(18) 0.09234(17) 0.5810(4) 0.0464(13) Uani 1 1 d . . . . .
N18 N 0.54215(14) 0.20634(14) 0.7595(3) 0.0391(10) Uani 1 1 d . . . . .
C27 C 0.58336(17) 0.22614(19) 0.7942(3) 0.0390(11) Uani 1 1 d . . . . .
H27 H 0.579393 0.228076 0.848399 0.047 Uiso 1 1 calc R U . . .
C10 C 0.64214(17) 0.26560(18) 0.1975(3) 0.0386(11) Uani 1 1 d . . . . .
C25 C 0.55101(17) 0.16334(18) 0.7257(3) 0.0401(11) Uani 1 1 d . . . . .
C2 C 0.46049(17) 0.33489(18) 0.2416(3) 0.0378(11) Uani 1 1 d . . . . .
H2 H 0.436806 0.355562 0.217765 0.045 Uiso 1 1 calc R U . . .
C41 C 0.39884(15) 0.30592(17) 0.3302(3) 0.0342(10) Uani 1 1 d . . . . .
H41A H 0.380696 0.276510 0.332894 0.041 Uiso 1 1 calc R U . . .
H41B H 0.378548 0.329918 0.307563 0.041 Uiso 1 1 calc R U . . .
C37 C 0.40345(8) 0.29396(9) 0.4637(4) 0.0344(6) Uani 1 1 d . . . . .
C18 C 0.75092(9) 0.16211(10) 0.4661(3) 0.0356(6) Uani 1 1 d . . . . .
H18A H 0.773638 0.136008 0.466545 0.043 Uiso 1 1 calc R U . . .
H18B H 0.768836 0.191707 0.465952 0.043 Uiso 1 1 calc R U . . .
C34 C 0.46060(15) 0.33562(16) 0.6856(3) 0.0323(10) Uani 1 1 d . . . . .
H34 H 0.436680 0.356327 0.708826 0.039 Uiso 1 1 calc R U . . .
C39 C 0.49481(8) 0.39443(8) 0.4634(4) 0.0310(6) Uani 1 1 d . . . . .
C16 C 0.72279(16) 0.19466(16) 0.3483(3) 0.0343(10) Uani 1 1 d . . . . .
C32 C 0.48952(16) 0.30880(16) 0.7429(3) 0.0336(10) Uani 1 1 d . . . . .
H32 H 0.479866 0.316839 0.793841 0.040 Uiso 1 1 calc R U . . .
C36 C 0.48285(16) 0.39932(16) 0.5965(3) 0.0345(10) Uani 1 1 d . . . . .
H36A H 0.456867 0.417649 0.617812 0.041 Uiso 1 1 calc R U . . .
H36B H 0.509941 0.420537 0.590794 0.041 Uiso 1 1 calc R U . . .
C23 C 0.61919(18) 0.11155(18) 0.7114(3) 0.0435(12) Uani 1 1 d . . . . .
H23A H 0.594184 0.087841 0.706532 0.052 Uiso 1 1 calc R U . . .
H23B H 0.640340 0.101340 0.751094 0.052 Uiso 1 1 calc R U . . .
C35 C 0.39823(16) 0.30721(18) 0.5962(3) 0.0394(11) Uani 1 1 d . . . . .
H35A H 0.379192 0.278389 0.593212 0.047 Uiso 1 1 calc R U . . .
H35B H 0.378762 0.331782 0.619133 0.047 Uiso 1 1 calc R U . . .
C8 C 0.58229(15) 0.22575(17) 0.1337(3) 0.0345(10) Uani 1 1 d . . . . .
H8 H 0.577526 0.228037 0.079687 0.041 Uiso 1 1 calc R U . . .
N8 N 0.65450(13) 0.22018(16) 0.1955(2) 0.0383(9) Uani 1 1 d . . . . .
C38 C 0.42216(13) 0.36881(14) 0.5064(3) 0.0279(9) Uani 1 1 d . . . . .
H38 H 0.398557 0.391139 0.526526 0.033 Uiso 1 1 calc R U . . .
C7 C 0.55176(16) 0.16442(17) 0.2013(3) 0.0371(10) Uani 1 1 d . . . . .
C3 C 0.49023(16) 0.30768(17) 0.1841(3) 0.0384(11) Uani 1 1 d . . . . .
H3 H 0.480754 0.315671 0.132983 0.046 Uiso 1 1 calc R U . . .
N10 N 0.66556(15) 0.09619(14) 0.3981(3) 0.0423(10) Uani 1 1 d . . . . .
C28 C 0.64103(17) 0.26615(17) 0.7318(3) 0.0361(10) Uani 1 1 d . . . . .
C4 C 0.53934(16) 0.35523(16) 0.2555(3) 0.0341(10) Uani 1 1 d . . . . .
N2 N 0.48040(14) 0.25997(15) 0.2011(3) 0.0385(9) Uani 1 1 d . . . . .
C17 C 0.66578(11) 0.06859(10) 0.4645(4) 0.0453(7) Uani 1 1 d . . . . .
H17A H 0.638040 0.047910 0.464526 0.054 Uiso 1 1 calc R U . . .
H17B H 0.693902 0.048428 0.464602 0.054 Uiso 1 1 calc R U . . .
C13 C 0.63012(17) 0.09289(16) 0.3485(3) 0.0386(11) Uani 1 1 d . . . . .
C11 C 0.61873(19) 0.11099(17) 0.2177(3) 0.0442(12) Uani 1 1 d . . . . .
H11A H 0.593333 0.087698 0.222507 0.053 Uiso 1 1 calc R U . . .
H11B H 0.639720 0.100314 0.178059 0.053 Uiso 1 1 calc R U . . .
C6 C 0.57538(17) 0.31454(17) 0.1536(3) 0.0386(11) Uani 1 1 d . . . . .
H6A H 0.598702 0.339773 0.159933 0.046 Uiso 1 1 calc R U . . .
H6B H 0.564216 0.315847 0.102430 0.046 Uiso 1 1 calc R U . . .
C50 C 0.65367(12) 0.28354(11) 0.4602(5) 0.0521(10) Uani 1 1 d . . . . .
C1 C 0.44947(15) 0.25486(16) 0.2586(3) 0.0330(10) Uani 1 1 d . . . . .
N30B N 0.53750(13) 0.19610(15) 0.4615(5) 0.0780(13) Uani 1 1 d . . . . .
C29 C 0.49446(17) 0.22148(19) 0.7713(3) 0.0424(12) Uani 1 1 d . . . . .
H29A H 0.473273 0.194709 0.762463 0.051 Uiso 1 1 calc R U . . .
H29B H 0.490894 0.230899 0.823004 0.051 Uiso 1 1 calc R U . . .
N4 N 0.53749(14) 0.32345(15) 0.2000(2) 0.0387(9) Uani 1 1 d . . . . .
N6 N 0.59834(14) 0.15574(16) 0.1967(3) 0.0430(10) Uani 1 1 d . . . . .
C9 C 0.62286(17) 0.19088(19) 0.1539(3) 0.0426(12) Uani 1 1 d . . . . .
H9 H 0.638133 0.177268 0.109586 0.051 Uiso 1 1 calc R U . . .
C47 C 0.57693(12) 0.22560(12) 0.4657(5) 0.0535(8) Uani 1 1 d . U . . .
C51 C 0.6386(2) 0.2662(2) 0.4004(4) 0.0657(17) Uani 1 1 d . . . . .
H51 H 0.655074 0.271335 0.356001 0.079 Uiso 1 1 calc R U . . .
C52 C 0.5988(2) 0.2403(3) 0.4011(4) 0.070(2) Uani 1 1 d . . . . .
H52 H 0.585155 0.231755 0.355671 0.084 Uiso 0.564(5) 1 calc R U P A 1
C21 C 0.69268(17) 0.12899(16) 0.6393(3) 0.0383(11) Uani 1 1 d . . . . .
H21 H 0.712510 0.112946 0.676687 0.046 Uiso 1 1 calc R U . . .
C20 C 0.70837(17) 0.11617(16) 0.5611(3) 0.0348(10) Uani 1 1 d . . . . .
H20 H 0.734455 0.092912 0.561771 0.042 Uiso 1 1 calc R U . . .
C12 C 0.70057(17) 0.20460(19) 0.2185(3) 0.0397(11) Uani 1 1 d . . . . .
H12A H 0.721027 0.232209 0.224820 0.048 Uiso 1 1 calc R U . . .
H12B H 0.714252 0.184853 0.179606 0.048 Uiso 1 1 calc R U . . .
C48 C 0.5954(2) 0.2424(2) 0.5291(4) 0.0702(18) Uani 1 1 d . U . . .
H48 H 0.581827 0.233262 0.574249 0.084 Uiso 0.436(5) 1 calc R U P A 2
C43B C 0.4470(5) 0.1671(6) 0.4944(9) 0.0618(11) Uani 0.436(5) 1 d D . P A 2
H43A H 0.432250 0.159397 0.541842 0.074 Uiso 0.436(5) 1 calc R U P A 2
H43B H 0.424091 0.183631 0.463151 0.074 Uiso 0.436(5) 1 calc R U P A 2
C49 C 0.6332(2) 0.2723(2) 0.5300(3) 0.0599(14) Uani 1 1 d . U . . .
H49 H 0.645117 0.284872 0.574260 0.072 Uiso 1 1 calc R U . . .
C45A C 0.4850(4) 0.1492(4) 0.3798(7) 0.0618(11) Uani 0.564(5) 1 d D . P A 1
H45A H 0.473762 0.144799 0.329093 0.074 Uiso 0.564(5) 1 calc R U P A 1
H45B H 0.495629 0.118651 0.399018 0.074 Uiso 0.564(5) 1 calc R U P A 1
F2A F 0.5779(4) 0.2321(4) 0.5903(5) 0.237(10) Uani 0.564(5) 1 d . U P A 1
C44A C 0.5037(5) 0.2109(5) 0.5009(10) 0.074(3) Uani 0.564(5) 1 d D . P A 1
H44A H 0.491933 0.240738 0.480722 0.089 Uiso 0.564(5) 1 calc R U P A 1
H44B H 0.515103 0.216903 0.551109 0.089 Uiso 0.564(5) 1 calc R U P A 1
F2B F 0.5831(2) 0.2165(3) 0.3393(4) 0.080(3) Uani 0.436(5) 1 d . U P A 2
C46A C 0.5233(3) 0.1836(3) 0.3820(6) 0.0618(11) Uani 0.564(5) 1 d . . P A 1
H46A H 0.513382 0.212385 0.356247 0.074 Uiso 0.564(5) 1 calc R U P A 1
H46B H 0.550775 0.170762 0.355906 0.074 Uiso 0.564(5) 1 calc R U P A 1
N29B N 0.4660(3) 0.1239(3) 0.4571(9) 0.074(2) Uani 0.436(5) 1 d . . P A 2
H29C H 0.441735 0.105101 0.444209 0.088 Uiso 0.436(5) 1 calc R U P A 2
H29D H 0.484205 0.107885 0.489243 0.088 Uiso 0.436(5) 1 calc R U P A 2
C46B C 0.5380(4) 0.1576(4) 0.4141(8) 0.0618(11) Uani 0.436(5) 1 d . . P A 2
H46C H 0.556196 0.132787 0.438881 0.074 Uiso 0.436(5) 1 calc R U P A 2
H46D H 0.556463 0.167119 0.370784 0.074 Uiso 0.436(5) 1 calc R U P A 2
N29A N 0.4497(3) 0.1675(3) 0.4235(4) 0.074(2) Uani 0.564(5) 1 d D . P A 1
H29E H 0.424746 0.147813 0.421945 0.088 Uiso 0.564(5) 1 calc R U P A 1
H29F H 0.440439 0.195332 0.404242 0.088 Uiso 0.564(5) 1 calc R U P A 1
C44B C 0.4942(7) 0.1975(8) 0.5053(14) 0.074(3) Uani 0.436(5) 1 d D . P A 2
H44C H 0.484007 0.230506 0.504182 0.089 Uiso 0.436(5) 1 calc R U P A 2
H44D H 0.504290 0.191315 0.556141 0.089 Uiso 0.436(5) 1 calc R U P A 2
C43A C 0.4633(3) 0.1753(3) 0.5039(5) 0.0618(11) Uani 0.564(5) 1 d D . P A 1
H43C H 0.473724 0.145665 0.526722 0.074 Uiso 0.564(5) 1 calc R U P A 1
H43D H 0.436631 0.187874 0.532135 0.074 Uiso 0.564(5) 1 calc R U P A 1
C45B C 0.4958(5) 0.1357(5) 0.3867(9) 0.0618(11) Uani 0.436(5) 1 d . . P A 2
H45C H 0.503314 0.106875 0.359200 0.074 Uiso 0.436(5) 1 calc R U P A 2
H45D H 0.478515 0.157290 0.354168 0.074 Uiso 0.436(5) 1 calc R U P A 2

loop_
_atom_site_aniso_label
_atom_site_aniso_U_11
_atom_site_aniso_U_22
_atom_site_aniso_U_33
_atom_site_aniso_U_23
_atom_site_aniso_U_13
_atom_site_aniso_U_12
Cl1 0.0974(8) 0.0564(5) 0.0510(6) -0.0013(9) -0.0021(10) 0.0184(5)
O6 0.0309(15) 0.0327(16) 0.048(2) 0.0093(14) 0.0035(14) -0.0040(12)
N21 0.0305(18) 0.0328(19) 0.039(2) 0.0081(16) -0.0057(16) 0.0001(14)
N23 0.0256(18) 0.046(2) 0.046(3) 0.0133(19) -0.0082(17) -0.0074(16)
N17 0.037(2) 0.0330(19) 0.046(3) 0.0077(17) -0.0020(17) -0.0012(16)
O12 0.0471(19) 0.0319(16) 0.046(2) -0.0024(14) 0.0034(16) -0.0042(14)
O10 0.0384(17) 0.054(2) 0.034(2) 0.0047(15) -0.0029(14) -0.0135(15)
O9 0.0308(16) 0.0451(18) 0.043(2) -0.0077(15) 0.0016(14) -0.0026(14)
O8 0.0285(9) 0.0388(10) 0.0488(12) 0.0027(19) -0.0019(18) -0.0084(7)
O2 0.0366(18) 0.043(2) 0.066(3) -0.0064(18) 0.0052(17) -0.0039(15)
O7 0.0328(9) 0.0253(9) 0.0622(14) -0.0024(19) -0.0045(19) -0.0061(7)
N28 0.0225(16) 0.0276(17) 0.043(2) -0.0028(15) 0.0041(15) -0.0015(13)
O4 0.0364(18) 0.043(2) 0.091(3) -0.003(2) 0.0001(19) -0.0158(16)
N13 0.0322(19) 0.039(2) 0.051(3) 0.0062(19) -0.0005(18) -0.0096(17)
O14 0.0306(15) 0.0362(16) 0.054(2) 0.0109(15) -0.0103(14) -0.0110(13)
N5 0.0245(18) 0.046(2) 0.038(2) -0.0076(17) 0.0011(15) 0.0029(16)
N19 0.042(2) 0.041(2) 0.039(2) 0.0007(18) -0.0028(17) -0.0075(18)
O11 0.0361(17) 0.0430(19) 0.054(2) 0.0052(16) -0.0108(16) -0.0148(14)
O1 0.0454(18) 0.0347(16) 0.038(2) -0.0017(15) -0.0019(15) -0.0074(14)
N25 0.0326(18) 0.0288(18) 0.038(2) 0.0070(15) -0.0059(16) -0.0052(15)
N15 0.0306(18) 0.040(2) 0.039(2) 0.0086(17) -0.0005(16) -0.0064(16)
N22 0.0256(17) 0.043(2) 0.038(2) 0.0074(17) -0.0018(15) -0.0013(16)
N24 0.0247(17) 0.039(2) 0.043(2) 0.0025(17) -0.0003(16) 0.0008(15)
O13 0.0475(19) 0.0444(19) 0.042(2) 0.0076(15) -0.0027(16) -0.0195(16)
N11 0.0327(18) 0.039(2) 0.040(3) -0.0017(17) -0.0021(16) 0.0000(15)
N7 0.0293(18) 0.044(2) 0.036(2) -0.0042(17) 0.0006(15) -0.0063(16)
Cl2 0.1207(18) 0.1158(17) 0.164(2) 0.0162(16) -0.0440(16) -0.0129(13)
O5 0.0414(19) 0.0391(19) 0.070(3) 0.0031(18) -0.0045(18) -0.0064(15)
O3 0.043(2) 0.050(2) 0.065(3) -0.0026(19) -0.0066(18) -0.0100(17)
N3 0.0313(18) 0.0343(19) 0.047(2) -0.0175(18) 0.0054(17) -0.0081(15)
F1 0.0628(13) 0.0383(10) 0.137(3) -0.002(3) 0.000(3) -0.0106(9)
N26 0.0289(18) 0.0284(18) 0.042(2) -0.0017(15) 0.0034(16) -0.0070(14)
N27 0.0276(17) 0.0270(17) 0.032(2) 0.0002(14) 0.0002(14) -0.0036(14)
N12 0.0379(19) 0.0230(16) 0.038(2) 0.0003(15) -0.0005(16) 0.0010(14)
N14 0.0294(18) 0.039(2) 0.053(3) 0.0073(19) 0.0025(18) -0.0020(16)
C14 0.026(2) 0.045(3) 0.043(3) -0.015(2) 0.0024(19) -0.0005(18)
C31 0.027(2) 0.042(2) 0.041(3) 0.002(2) 0.0035(18) -0.0089(17)
C40 0.028(2) 0.0257(19) 0.035(2) 0.0019(16) 0.0049(16) 0.0001(16)
C24 0.023(2) 0.069(3) 0.047(3) 0.004(3) -0.0011(19) -0.003(2)
N9 0.037(2) 0.038(2) 0.052(3) -0.0102(19) -0.0059(19) -0.0035(17)
C33 0.035(2) 0.036(2) 0.035(3) 0.0066(18) -0.0023(18) -0.0051(18)
N20 0.037(2) 0.038(2) 0.040(2) 0.0121(17) -0.0057(17) -0.0017(16)
C15 0.027(2) 0.025(2) 0.065(3) -0.011(2) -0.005(2) -0.0022(16)
N16 0.0307(18) 0.038(2) 0.037(2) 0.0026(17) 0.0009(15) -0.0060(15)
N1 0.0372(19) 0.0268(17) 0.043(2) -0.0078(16) 0.0030(17) -0.0075(15)
C30 0.038(2) 0.047(3) 0.037(3) -0.003(2) -0.015(2) 0.000(2)
C5 0.028(2) 0.038(2) 0.039(3) -0.0113(19) 0.0011(18) -0.0003(18)
C42 0.034(2) 0.0198(18) 0.046(3) 0.0033(17) 0.0050(19) -0.0051(16)
C22 0.027(2) 0.038(2) 0.041(3) 0.004(2) -0.0014(18) -0.0016(17)
C26 0.029(2) 0.043(2) 0.035(3) 0.0009(19) -0.0034(18) 0.0102(18)
C19 0.037(2) 0.033(2) 0.069(4) 0.002(2) 0.001(2) 0.0088(19)
N18 0.034(2) 0.0308(19) 0.053(3) 0.0052(17) -0.0018(17) -0.0035(16)
C27 0.037(2) 0.052(3) 0.027(3) 0.004(2) 0.0021(18) 0.001(2)
C10 0.036(2) 0.050(3) 0.030(2) -0.005(2) 0.0033(19) -0.017(2)
C25 0.037(2) 0.039(2) 0.045(3) 0.012(2) -0.007(2) 0.007(2)
C2 0.033(2) 0.038(2) 0.043(3) -0.002(2) -0.0052(19) -0.0039(19)
C41 0.031(2) 0.033(2) 0.039(3) -0.0163(18) 0.0003(18) -0.0045(17)
C37 0.0239(11) 0.0298(12) 0.0496(17) 0.009(2) 0.005(2) -0.0003(9)
C18 0.0280(12) 0.0367(13) 0.0420(17) -0.009(2) -0.003(2) -0.0005(10)
C34 0.0259(19) 0.033(2) 0.038(3) 0.0057(18) -0.0043(17) 0.0013(16)
C39 0.0271(12) 0.0240(11) 0.0420(16) 0.005(2) 0.008(2) 0.0009(9)
C16 0.027(2) 0.033(2) 0.043(3) -0.0010(19) -0.0004(18) -0.0021(16)
C32 0.030(2) 0.035(2) 0.036(3) 0.0066(18) 0.0010(17) 0.0013(17)
C36 0.030(2) 0.033(2) 0.040(3) 0.0074(18) -0.0039(18) -0.0001(17)
C23 0.036(2) 0.042(3) 0.052(3) 0.020(2) 0.016(2) 0.005(2)
C35 0.025(2) 0.043(2) 0.051(3) 0.003(2) -0.0026(19) -0.0085(18)
C8 0.029(2) 0.036(2) 0.039(3) -0.0131(19) 0.0049(18) -0.0020(17)
N8 0.0244(18) 0.051(2) 0.039(2) -0.0032(19) -0.0072(16) -0.0057(17)
C38 0.0180(17) 0.0235(18) 0.042(2) 0.0053(16) 0.0018(16) -0.0014(14)
C7 0.034(2) 0.037(2) 0.040(3) -0.012(2) -0.0047(19) -0.0095(18)
C3 0.032(2) 0.042(2) 0.041(3) -0.002(2) -0.0022(19) -0.0049(19)
N10 0.042(2) 0.0308(19) 0.054(3) 0.0022(19) 0.0017(19) -0.0016(17)
C28 0.036(2) 0.043(2) 0.029(2) -0.0011(19) -0.0047(18) 0.0008(19)
C4 0.029(2) 0.030(2) 0.043(3) 0.0012(18) 0.0054(18) -0.0023(17)
N2 0.0294(18) 0.040(2) 0.046(2) -0.0093(18) -0.0043(17) -0.0015(15)
C17 0.0464(16) 0.0330(14) 0.057(2) 0.008(3) 0.009(3) -0.0051(11)
C13 0.037(2) 0.029(2) 0.050(3) -0.011(2) 0.001(2) -0.0097(17)
C11 0.042(3) 0.032(2) 0.058(4) -0.009(2) -0.003(2) -0.002(2)
C6 0.036(2) 0.041(2) 0.039(3) -0.010(2) 0.0045(19) -0.0065(19)
C50 0.0515(18) 0.0329(14) 0.072(3) -0.002(3) 0.018(3) -0.0031(13)
C1 0.028(2) 0.033(2) 0.038(3) -0.0127(18) -0.0081(17) 0.0033(17)
N30B 0.059(2) 0.077(2) 0.097(3) -0.017(4) 0.018(4) -0.0231(18)
C29 0.034(2) 0.046(3) 0.047(3) 0.014(2) 0.009(2) -0.001(2)
N4 0.035(2) 0.043(2) 0.039(2) -0.0089(18) 0.0030(17) -0.0045(16)
N6 0.0296(19) 0.041(2) 0.059(3) -0.010(2) -0.0038(18) 0.0027(16)
C9 0.033(2) 0.053(3) 0.042(3) -0.022(2) 0.000(2) -0.011(2)
C47 0.0533(18) 0.0512(18) 0.056(2) 0.003(3) -0.005(3) -0.0073(14)
C51 0.041(3) 0.102(5) 0.054(4) 0.010(3) -0.001(2) 0.003(3)
C52 0.052(3) 0.119(6) 0.040(3) -0.027(4) -0.002(2) -0.011(3)
C21 0.036(2) 0.032(2) 0.048(3) 0.0068(19) 0.001(2) 0.0037(18)
C20 0.036(2) 0.034(2) 0.035(3) 0.0046(18) -0.0062(18) 0.0057(17)
C12 0.037(2) 0.049(3) 0.033(3) 0.010(2) 0.0010(19) -0.008(2)
C48 0.083(4) 0.084(4) 0.044(3) 0.009(3) -0.003(3) -0.024(4)
C43B 0.052(3) 0.063(3) 0.070(3) -0.013(2) -0.008(2) 0.0042(19)
C49 0.080(4) 0.061(3) 0.039(3) -0.013(2) -0.014(3) -0.009(3)
C45A 0.052(3) 0.063(3) 0.070(3) -0.013(2) -0.008(2) 0.0042(19)
F2A 0.205(12) 0.46(3) 0.048(4) 0.031(7) -0.010(5) -0.223(16)
C44A 0.034(6) 0.095(10) 0.094(5) -0.045(7) 0.017(5) -0.047(4)
F2B 0.045(3) 0.145(7) 0.051(4) -0.067(5) 0.017(3) -0.037(4)
C46A 0.052(3) 0.063(3) 0.070(3) -0.013(2) -0.008(2) 0.0042(19)
N29B 0.058(3) 0.055(3) 0.107(6) 0.029(4) 0.028(4) -0.005(3)
C46B 0.052(3) 0.063(3) 0.070(3) -0.013(2) -0.008(2) 0.0042(19)
N29A 0.058(3) 0.055(3) 0.107(6) 0.029(4) 0.028(4) -0.005(3)
C44B 0.034(6) 0.095(10) 0.094(5) -0.045(7) 0.017(5) -0.047(4)
C43A 0.052(3) 0.063(3) 0.070(3) -0.013(2) -0.008(2) 0.0042(19)
C45B 0.052(3) 0.063(3) 0.070(3) -0.013(2) -0.008(2) 0.0042(19)

loop_
_atom_type_symbol
_atom_type_description
_atom_type_scat_dispersion_real
_atom_type_scat_dispersion_imag
_atom_type_scat_source
C C 0.0181 0.0091 'International Tables Vol C Tables 4.2.6.8 and 6.1.1.4'
H H 0.0000 0.0000 'International Tables Vol C Tables 4.2.6.8 and 6.1.1.4'
Cl Cl 0.3639 0.7018 'International Tables Vol C Tables 4.2.6.8 and 6.1.1.4'
F F 0.0727 0.0534 'International Tables Vol C Tables 4.2.6.8 and 6.1.1.4'
N N 0.0311 0.0180 'International Tables Vol C Tables 4.2.6.8 and 6.1.1.4'
O O 0.0492 0.0322 'International Tables Vol C Tables 4.2.6.8 and 6.1.1.4'

loop_
_geom_angle_atom_site_label_1
_geom_angle_atom_site_label_2
_geom_angle_atom_site_label_3
_geom_angle
_geom_angle_site_symmetry_1
_geom_angle_site_symmetry_3
_geom_angle_publ_flag
C31 N21 C32 111.5(4) . . ?
C31 N21 C29 123.5(4) . . ?
C29 N21 C32 123.7(4) . . ?
C33 N23 C30 121.1(4) . . ?
C33 N23 C32 112.4(4) . . ?
C32 N23 C30 124.0(4) . . ?
C26 N17 C23 123.9(4) . . ?
C25 N17 C26 112.8(4) . . ?
C25 N17 C23 121.8(4) . . ?
C42 N28 C40 122.1(4) . . ?
C39 N28 C40 112.9(4) . . ?
C39 N28 C42 120.9(4) . . ?
C19 N13 C17 122.4(4) . . ?
C19 N13 C20 111.7(5) . . ?
C17 N13 C20 122.4(4) . . ?
C5 N5 C8 121.8(4) . . ?
C7 N5 C5 123.1(4) . . ?
C7 N5 C8 112.8(4) . . ?
C24 N19 C26 124.8(4) . . ?
C28 N19 C24 122.7(4) . . ?
C28 N19 C26 111.5(4) . . ?
C37 N25 C35 123.2(4) . . ?
C37 N25 C38 112.4(4) . . ?
C35 N25 C38 123.2(4) . . ?
C22 N15 C18 122.2(4) . . ?
C22 N15 C20 112.5(4) . . ?
C18 N15 C20 121.6(4) . . ?
C31 N22 C34 112.3(4) . . ?
C31 N22 C35 122.2(4) . . ?
C34 N22 C35 121.2(4) . . ?
C33 N24 C34 113.8(4) . . ?
C33 N24 C36 122.6(4) . . ?
C34 N24 C36 121.8(4) . . ?
C14 N11 C12 122.3(4) . . ?
C16 N11 C14 112.6(4) . . ?
C16 N11 C12 120.2(4) . . ?
C10 N7 C8 111.8(4) . . ?
C10 N7 C6 123.4(4) . . ?
C6 N7 C8 124.0(4) . . ?
C42 N3 C2 122.4(4) . . ?
C4 N3 C42 124.4(4) . . ?
C4 N3 C2 111.8(4) . . ?
C41 N26 C40 122.6(4) . . ?
C37 N26 C40 112.7(4) . . ?
C37 N26 C41 123.6(4) . . ?
C39 N27 C36 120.9(4) . . ?
C39 N27 C38 110.5(4) . . ?
C36 N27 C38 124.9(4) . . ?
C15 N12 C18 123.1(4) . . ?
C16 N12 C15 111.0(4) . . ?
C16 N12 C18 122.2(4) . . ?
C19 N14 C23 122.9(4) . . ?
C19 N14 C21 112.3(5) . . ?
C21 N14 C23 123.5(5) . . ?
N11 C14 H14 111.7 . . ?
N11 C14 N9 115.3(4) . . ?
N11 C14 C15 103.6(4) . . ?
N9 C14 H14 111.7 . . ?
N9 C14 C15 102.1(4) . . ?
C15 C14 H14 111.7 . . ?
O6 C31 N21 124.3(5) . . ?
O6 C31 N22 126.6(5) . . ?
N22 C31 N21 109.1(4) . . ?
N28 C40 H40 112.2 . . ?
N28 C40 C38 102.6(4) . . ?
N26 C40 N28 113.7(4) . . ?
N26 C40 H40 112.2 . . ?
N26 C40 C38 103.1(4) . . ?
C38 C40 H40 112.2 . . ?
N19 C24 H24A 108.8 . . ?
N19 C24 H24B 108.8 . . ?
H24A C24 H24B 107.7 . . ?
N16 C24 N19 113.7(4) . . ?
N16 C24 H24A 108.8 . . ?
N16 C24 H24B 108.8 . . ?
C13 N9 C14 112.9(4) . . ?
C13 N9 C11 124.1(4) . . ?
C11 N9 C14 122.4(5) . . ?
O14 C33 N23 126.6(4) . . ?
O14 C33 N24 126.9(4) . . ?
N24 C33 N23 106.5(4) . . ?
C27 N20 C30 123.2(4) . . ?
C28 N20 C30 122.7(4) . . ?
C28 N20 C27 113.5(4) . . ?
N12 C15 C14 103.9(4) . . ?
N12 C15 H15 111.3 . . ?
C14 C15 H15 111.3 . . ?
N10 C15 N12 114.6(4) . . ?
N10 C15 C14 104.1(4) . . ?
N10 C15 H15 111.3 . . ?
C24 N16 C21 121.4(4) . . ?
C22 N16 C24 122.8(4) . . ?
C22 N16 C21 110.9(4) . . ?
C41 N1 C2 123.8(4) . . ?
C1 N1 C2 112.3(4) . . ?
C1 N1 C41 120.9(4) . . ?
N23 C30 H30A 108.9 . . ?
N23 C30 H30B 108.9 . . ?
N20 C30 N23 113.3(4) . . ?
N20 C30 H30A 108.9 . . ?
N20 C30 H30B 108.9 . . ?
H30A C30 H30B 107.7 . . ?
N5 C5 H5A 108.7 . . ?
N5 C5 H5B 108.7 . . ?
N5 C5 N2 114.2(4) . . ?
H5A C5 H5B 107.6 . . ?
N2 C5 H5A 108.7 . . ?
N2 C5 H5B 108.7 . . ?
N28 C42 H42A 108.7 . . ?
N28 C42 H42B 108.7 . . ?
N3 C42 N28 114.2(4) . . ?
N3 C42 H42A 108.7 . . ?
N3 C42 H42B 108.7 . . ?
H42A C42 H42B 107.6 . . ?
O12 C22 N15 125.4(5) . . ?
O12 C22 N16 126.2(5) . . ?
N16 C22 N15 108.4(4) . . ?
N17 C26 N19 115.3(4) . . ?
N17 C26 H26 111.2 . . ?
N17 C26 C27 105.0(4) . . ?
N19 C26 H26 111.2 . . ?
N19 C26 C27 102.4(4) . . ?
C27 C26 H26 111.2 . . ?
O4 C19 N13 125.1(6) . . ?
O4 C19 N14 126.2(6) . . ?
N14 C19 N13 108.6(5) . . ?
C25 N18 C27 112.9(4) . . ?
C25 N18 C29 120.0(4) . . ?
C29 N18 C27 125.6(4) . . ?
N20 C27 C26 104.0(4) . . ?
N20 C27 N18 115.9(4) . . ?
N20 C27 H27 111.3 . . ?
C26 C27 H27 111.3 . . ?
N18 C27 C26 102.4(4) . . ?
N18 C27 H27 111.3 . . ?
O10 C10 N7 124.9(5) . . ?
O10 C10 N8 126.8(5) . . ?
N8 C10 N7 108.2(4) . . ?
N17 C25 N18 106.7(4) . . ?
O5 C25 N17 128.2(5) . . ?
O5 C25 N18 125.1(5) . . ?
N3 C2 H2 111.7 . . ?
N3 C2 C3 103.6(4) . . ?
N1 C2 N3 113.9(4) . . ?
N1 C2 H2 111.7 . . ?
N1 C2 C3 103.9(4) . . ?
C3 C2 H2 111.7 . . ?
N26 C41 H41A 108.7 . . ?
N26 C41 H41B 108.7 . . ?
N1 C41 N26 114.1(4) . . ?
N1 C41 H41A 108.7 . . ?
N1 C41 H41B 108.7 . . ?
H41A C41 H41B 107.6 . . ?
O7 C37 N25 126.8(6) . . ?
O7 C37 N26 125.0(6) . . ?
N26 C37 N25 108.1(2) . . ?
N15 C18 N12 112.9(2) . . ?
N15 C18 H18A 109.0 . . ?
N15 C18 H18B 109.0 . . ?
N12 C18 H18A 109.0 . . ?
N12 C18 H18B 109.0 . . ?
H18A C18 H18B 107.8 . . ?
N22 C34 H34 112.0 . . ?
N22 C34 C32 103.0(4) . . ?
N24 C34 N22 114.2(4) . . ?
N24 C34 H34 112.0 . . ?
N24 C34 C32 102.9(3) . . ?
C32 C34 H34 112.0 . . ?
O8 C39 N28 127.6(6) . . ?
O8 C39 N27 124.1(6) . . ?
N28 C39 N27 108.4(2) . . ?
O11 C16 N11 125.5(5) . . ?
O11 C16 N12 127.3(5) . . ?
N12 C16 N11 107.3(4) . . ?
N21 C32 C34 103.6(4) . . ?
N21 C32 H32 111.8 . . ?
N23 C32 N21 113.2(4) . . ?
N23 C32 C34 103.9(4) . . ?
N23 C32 H32 111.8 . . ?
C34 C32 H32 111.8 . . ?
N24 C36 H36A 108.9 . . ?
N24 C36 H36B 108.9 . . ?
N27 C36 N24 113.3(4) . . ?
N27 C36 H36A 108.9 . . ?
N27 C36 H36B 108.9 . . ?
H36A C36 H36B 107.7 . . ?
N17 C23 N14 113.0(4) . . ?
N17 C23 H23A 109.0 . . ?
N17 C23 H23B 109.0 . . ?
N14 C23 H23A 109.0 . . ?
N14 C23 H23B 109.0 . . ?
H23A C23 H23B 107.8 . . ?
N25 C35 N22 112.9(4) . . ?
N25 C35 H35A 109.0 . . ?
N25 C35 H35B 109.0 . . ?
N22 C35 H35A 109.0 . . ?
N22 C35 H35B 109.0 . . ?
H35A C35 H35B 107.8 . . ?
N5 C8 N7 114.5(4) . . ?
N5 C8 H8 112.0 . . ?
N5 C8 C9 102.8(4) . . ?
N7 C8 H8 112.0 . . ?
N7 C8 C9 102.9(4) . . ?
C9 C8 H8 112.0 . . ?
C10 N8 C9 114.1(4) . . ?
C10 N8 C12 121.7(4) . . ?
C9 N8 C12 122.7(5) . . ?
N25 C38 N27 114.7(4) . . ?
N25 C38 C40 103.7(4) . . ?
N25 C38 H38 111.1 . . ?
N27 C38 C40 104.9(4) . . ?
N27 C38 H38 111.1 . . ?
C40 C38 H38 111.1 . . ?
O2 C7 N5 126.0(5) . . ?
O2 C7 N6 124.4(5) . . ?
N5 C7 N6 109.7(4) . . ?
C2 C3 H3 111.7 . . ?
N2 C3 C2 102.8(4) . . ?
N2 C3 H3 111.7 . . ?
N2 C3 N4 115.8(4) . . ?
N4 C3 C2 102.5(4) . . ?
N4 C3 H3 111.7 . . ?
C15 N10 C17 122.3(4) . . ?
C13 N10 C15 112.6(5) . . ?
C13 N10 C17 121.6(4) . . ?
O13 C28 N19 124.1(5) . . ?
O13 C28 N20 127.4(5) . . ?
N20 C28 N19 108.5(4) . . ?
O9 C4 N3 125.5(5) . . ?
O9 C4 N4 125.5(4) . . ?
N4 C4 N3 108.9(4) . . ?
C3 N2 C5 123.3(4) . . ?
C1 N2 C5 122.8(4) . . ?
C1 N2 C3 113.1(4) . . ?
N13 C17 N10 113.9(2) . . ?
N13 C17 H17A 108.8 . . ?
N13 C17 H17B 108.8 . . ?
N10 C17 H17A 108.8 . . ?
N10 C17 H17B 108.8 . . ?
H17A C17 H17B 107.7 . . ?
O3 C13 N9 126.2(5) . . ?
O3 C13 N10 125.6(5) . . ?
N9 C13 N10 108.1(4) . . ?
N9 C11 H11A 108.7 . . ?
N9 C11 H11B 108.7 . . ?
N9 C11 N6 114.2(4) . . ?
H11A C11 H11B 107.6 . . ?
N6 C11 H11A 108.7 . . ?
N6 C11 H11B 108.7 . . ?
N7 C6 H6A 108.5 . . ?
N7 C6 H6B 108.5 . . ?
H6A C6 H6B 107.5 . . ?
N4 C6 N7 115.1(4) . . ?
N4 C6 H6A 108.5 . . ?
N4 C6 H6B 108.5 . . ?
F1 C50 C49 115.7(7) . . ?
C51 C50 F1 121.5(7) . . ?
C51 C50 C49 122.5(4) . . ?
O1 C1 N1 125.4(5) . . ?
O1 C1 N2 126.6(4) . . ?
N1 C1 N2 107.8(4) . . ?
C47 N30B C46A 113.5(7) . . ?
C47 N30B C44B 128.7(9) . . ?
C44A N30B C47 112.1(6) . . ?
C44A N30B C46A 114.0(9) . . ?
C46B N30B C47 119.7(7) . . ?
C46B N30B C44B 111.5(9) . . ?
N21 C29 N18 114.0(4) . . ?
N21 C29 H29A 108.7 . . ?
N21 C29 H29B 108.7 . . ?
N18 C29 H29A 108.7 . . ?
N18 C29 H29B 108.7 . . ?
H29A C29 H29B 107.6 . . ?
C4 N4 C3 113.1(4) . . ?
C4 N4 C6 122.9(4) . . ?
C6 N4 C3 122.7(4) . . ?
C7 N6 C11 122.5(5) . . ?
C7 N6 C9 112.3(4) . . ?
C9 N6 C11 123.7(4) . . ?
C8 C9 H9 112.2 . . ?
N8 C9 C8 102.5(4) . . ?
N8 C9 N6 114.6(5) . . ?
N8 C9 H9 112.2 . . ?
N6 C9 C8 102.1(4) . . ?
N6 C9 H9 112.2 . . ?
C52 C47 N30B 119.3(7) . . ?
C48 C47 N30B 124.6(8) . . ?
C48 C47 C52 116.0(3) . . ?
C50 C51 H51 120.4 . . ?
C50 C51 C52 119.1(6) . . ?
C52 C51 H51 120.4 . . ?
C47 C52 H52 118.5 . . ?
C51 C52 C47 123.0(6) . . ?
C51 C52 H52 118.5 . . ?
C51 C52 F2B 122.0(7) . . ?
F2B C52 C47 113.2(7) . . ?
N14 C21 N16 115.3(4) . . ?
N14 C21 H21 111.1 . . ?
N14 C21 C20 104.8(4) . . ?
N16 C21 H21 111.1 . . ?
N16 C21 C20 103.0(4) . . ?
C20 C21 H21 111.1 . . ?
N13 C20 C21 102.2(4) . . ?
N13 C20 H20 111.3 . . ?
N15 C20 N13 116.2(4) . . ?
N15 C20 C21 103.8(4) . . ?
N15 C20 H20 111.3 . . ?
C21 C20 H20 111.3 . . ?
N11 C12 H12A 109.0 . . ?
N11 C12 H12B 109.0 . . ?
N8 C12 N11 113.1(4) . . ?
N8 C12 H12A 109.0 . . ?
N8 C12 H12B 109.0 . . ?
H12A C12 H12B 107.8 . . ?
C47 C48 H48 118.9 . . ?
C47 C48 C49 122.2(6) . . ?
C49 C48 H48 118.9 . . ?
F2A C48 C47 121.2(8) . . ?
F2A C48 C49 116.5(8) . . ?
H43A C43B H43B 109.4 . . ?
N29B C43B H43A 111.5 . . ?
N29B C43B H43B 111.5 . . ?
N29B C43B C44B 101.1(12) . . ?
C44B C43B H43A 111.5 . . ?
C44B C43B H43B 111.5 . . ?
C50 C49 H49 121.7 . . ?
C48 C49 C50 116.5(5) . . ?
C48 C49 H49 121.7 . . ?
H45A C45A H45B 108.7 . . ?
C46A C45A H45A 110.6 . . ?
C46A C45A H45B 110.6 . . ?
N29A C45A H45A 110.6 . . ?
N29A C45A H45B 110.6 . . ?
N29A C45A C46A 105.8(9) . . ?
N30B C44A H44A 109.3 . . ?
N30B C44A H44B 109.3 . . ?
N30B C44A C43A 111.6(11) . . ?
H44A C44A H44B 108.0 . . ?
C43A C44A H44A 109.3 . . ?
C43A C44A H44B 109.3 . . ?
N30B C46A H46A 109.2 . . ?
N30B C46A H46B 109.2 . . ?
C45A C46A N30B 111.9(9) . . ?
C45A C46A H46A 109.2 . . ?
C45A C46A H46B 109.2 . . ?
H46A C46A H46B 107.9 . . ?
C43B N29B H29C 109.0 . . ?
C43B N29B H29D 109.0 . . ?
C43B N29B C45B 112.8(9) . . ?
H29C N29B H29D 107.8 . . ?
C45B N29B H29C 109.0 . . ?
C45B N29B H29D 109.0 . . ?
N30B C46B H46C 106.6 . . ?
N30B C46B H46D 106.6 . . ?
N30B C46B C45B 122.9(10) . . ?
H46C C46B H46D 106.6 . . ?
C45B C46B H46C 106.6 . . ?
C45B C46B H46D 106.6 . . ?
C45A N29A H29E 108.5 . . ?
C45A N29A H29F 108.6 . . ?
C45A N29A C43A 114.9(9) . . ?
H29E N29A H29F 107.5 . . ?
C43A N29A H29E 108.5 . . ?
C43A N29A H29F 108.6 . . ?
N30B C44B C43B 128.3(16) . . ?
N30B C44B H44C 105.2 . . ?
N30B C44B H44D 105.2 . . ?
C43B C44B H44C 105.2 . . ?
C43B C44B H44D 105.2 . . ?
H44C C44B H44D 105.9 . . ?
C44A C43A H43C 110.8 . . ?
C44A C43A H43D 110.8 . . ?
N29A C43A C44A 104.6(9) . . ?
N29A C43A H43C 110.8 . . ?
N29A C43A H43D 110.8 . . ?
H43C C43A H43D 108.9 . . ?
N29B C45B H45C 110.7 . . ?
N29B C45B H45D 110.7 . . ?
C46B C45B N29B 105.0(12) . . ?
C46B C45B H45C 110.7 . . ?
C46B C45B H45D 110.7 . . ?
H45C C45B H45D 108.8 . . ?

loop_
_geom_bond_atom_site_label_1
_geom_bond_atom_site_label_2
_geom_bond_distance
_geom_bond_site_symmetry_2
_geom_bond_publ_flag
O6 C31 1.231(6) . ?
N21 C31 1.361(6) . ?
N21 C32 1.466(6) . ?
N21 C29 1.433(6) . ?
N23 C33 1.384(6) . ?
N23 C30 1.483(6) . ?
N23 C32 1.439(6) . ?
N17 C26 1.432(6) . ?
N17 C25 1.380(6) . ?
N17 C23 1.440(7) . ?
O12 C22 1.209(6) . ?
O10 C10 1.219(6) . ?
O9 C4 1.229(6) . ?
O8 C39 1.216(3) . ?
O2 C7 1.234(6) . ?
O7 C37 1.225(3) . ?
N28 C40 1.460(5) . ?
N28 C42 1.448(6) . ?
N28 C39 1.349(7) . ?
O4 C19 1.238(7) . ?
N13 C19 1.368(7) . ?
N13 C17 1.429(8) . ?
N13 C20 1.473(6) . ?
O14 C33 1.210(6) . ?
N5 C5 1.444(6) . ?
N5 C8 1.451(6) . ?
N5 C7 1.332(7) . ?
N19 C24 1.430(7) . ?
N19 C26 1.460(6) . ?
N19 C28 1.386(7) . ?
O11 C16 1.225(6) . ?
O1 C1 1.225(6) . ?
N25 C37 1.384(7) . ?
N25 C35 1.414(7) . ?
N25 C38 1.434(5) . ?
N15 C22 1.370(7) . ?
N15 C18 1.424(7) . ?
N15 C20 1.437(6) . ?
N22 C31 1.356(6) . ?
N22 C34 1.459(6) . ?
N22 C35 1.473(6) . ?
N24 C33 1.370(6) . ?
N24 C34 1.434(6) . ?
N24 C36 1.459(6) . ?
O13 C28 1.236(6) . ?
N11 C14 1.419(6) . ?
N11 C16 1.385(6) . ?
N11 C12 1.470(6) . ?
N7 C10 1.391(6) . ?
N7 C8 1.465(6) . ?
N7 C6 1.449(7) . ?
O5 C25 1.208(7) . ?
O3 C13 1.212(6) . ?
N3 C42 1.436(6) . ?
N3 C2 1.464(6) . ?
N3 C4 1.365(6) . ?
F1 C50 1.359(4) . ?
N26 C40 1.458(5) . ?
N26 C41 1.452(6) . ?
N26 C37 1.349(7) . ?
N27 C39 1.403(6) . ?
N27 C36 1.430(6) . ?
N27 C38 1.446(5) . ?
N12 C15 1.460(5) . ?
N12 C18 1.463(6) . ?
N12 C16 1.373(6) . ?
N14 C19 1.366(8) . ?
N14 C23 1.447(7) . ?
N14 C21 1.427(6) . ?
C14 H14 1.0000 . ?
C14 N9 1.478(6) . ?
C14 C15 1.535(8) . ?
C40 H40 1.0000 . ?
C40 C38 1.543(4) . ?
C24 H24A 0.9900 . ?
C24 H24B 0.9900 . ?
C24 N16 1.415(7) . ?
N9 C13 1.351(7) . ?
N9 C11 1.445(7) . ?
N20 C30 1.446(7) . ?
N20 C27 1.429(6) . ?
N20 C28 1.333(7) . ?
C15 H15 1.0000 . ?
C15 N10 1.446(6) . ?
N16 C22 1.368(6) . ?
N16 C21 1.480(6) . ?
N1 C2 1.439(6) . ?
N1 C41 1.435(6) . ?
N1 C1 1.369(5) . ?
C30 H30A 0.9900 . ?
C30 H30B 0.9900 . ?
C5 H5A 0.9900 . ?
C5 H5B 0.9900 . ?
C5 N2 1.444(6) . ?
C42 H42A 0.9900 . ?
C42 H42B 0.9900 . ?
C26 H26 1.0000 . ?
C26 C27 1.546(6) . ?
N18 C27 1.455(6) . ?
N18 C25 1.400(7) . ?
N18 C29 1.448(6) . ?
C27 H27 1.0000 . ?
C10 N8 1.347(7) . ?
C2 H2 1.0000 . ?
C2 C3 1.562(7) . ?
C41 H41A 0.9900 . ?
C41 H41B 0.9900 . ?
C18 H18A 0.9900 . ?
C18 H18B 0.9900 . ?
C34 H34 1.0000 . ?
C34 C32 1.540(6) . ?
C32 H32 1.0000 . ?
C36 H36A 0.9900 . ?
C36 H36B 0.9900 . ?
C23 H23A 0.9900 . ?
C23 H23B 0.9900 . ?
C35 H35A 0.9900 . ?
C35 H35B 0.9900 . ?
C8 H8 1.0000 . ?
C8 C9 1.575(7) . ?
N8 C9 1.450(5) . ?
N8 C12 1.454(6) . ?
C38 H38 1.0000 . ?
C7 N6 1.358(6) . ?
C3 H3 1.0000 . ?
C3 N2 1.428(6) . ?
C3 N4 1.455(6) . ?
N10 C17 1.450(8) . ?
N10 C13 1.365(7) . ?
C4 N4 1.364(6) . ?
N2 C1 1.383(7) . ?
C17 H17A 0.9900 . ?
C17 H17B 0.9900 . ?
C11 H11A 0.9900 . ?
C11 H11B 0.9900 . ?
C11 N6 1.458(7) . ?
C6 H6A 0.9900 . ?
C6 H6B 0.9900 . ?
C6 N4 1.401(6) . ?
C50 C51 1.276(10) . ?
C50 C49 1.442(10) . ?
N30B C47 1.411(5) . ?
N30B C44A 1.280(17) . ?
N30B C46A 1.553(13) . ?
N30B C46B 1.402(13) . ?
N30B C44B 1.48(2) . ?
C29 H29A 0.9900 . ?
C29 H29B 0.9900 . ?
N6 C9 1.455(7) . ?
C9 H9 1.0000 . ?
C47 C52 1.403(10) . ?
C47 C48 1.364(10) . ?
C51 H51 0.9500 . ?
C51 C52 1.360(10) . ?
C52 H52 0.9500 . ?
C52 F2B 1.393(8) . ?
C21 H21 1.0000 . ?
C21 C20 1.545(7) . ?
C20 H20 1.0000 . ?
C12 H12A 0.9900 . ?
C12 H12B 0.9900 . ?
C48 H48 0.9500 . ?
C48 C49 1.378(10) . ?
C48 F2A 1.261(11) . ?
C43B H43A 0.9900 . ?
C43B H43B 0.9900 . ?
C43B N29B 1.513(19) . ?
C43B C44B 1.620(14) . ?
C49 H49 0.9500 . ?
C45A H45A 0.9900 . ?
C45A H45B 0.9900 . ?
C45A C46A 1.474(15) . ?
C45A N29A 1.391(13) . ?
C44A H44A 0.9900 . ?
C44A H44B 0.9900 . ?
C44A C43A 1.5400(14) . ?
C46A H46A 0.9900 . ?
C46A H46B 0.9900 . ?
N29B H29C 0.9100 . ?
N29B H29D 0.9100 . ?
N29B C45B 1.58(2) . ?
C46B H46C 0.9900 . ?
C46B H46D 0.9900 . ?
C46B C45B 1.451(18) . ?
N29A H29E 0.9100 . ?
N29A H29F 0.9100 . ?
N29A C43A 1.5391(14) . ?
C44B H44C 0.9900 . ?
C44B H44D 0.9900 . ?
C43A H43C 0.9900 . ?
C43A H43D 0.9900 . ?
C45B H45C 0.9900 . ?
C45B H45D 0.9900 . ?

loop_
_geom_hbond_atom_site_label_D
_geom_hbond_atom_site_label_H
_geom_hbond_atom_site_label_A
_geom_hbond_distance_DH
_geom_hbond_distance_HA
_geom_hbond_distance_DA
_geom_hbond_angle_DHA
_geom_hbond_site_symmetry_A
_geom_hbond_publ_flag
C44A H44B F2A 0.99 1.98 2.749(18) 132.3 . yes
C46B H46D F2B 0.99 1.71 2.525(16) 137.4 . yes

loop_
_geom_torsion_atom_site_label_1
_geom_torsion_atom_site_label_2
_geom_torsion_atom_site_label_3
_geom_torsion_atom_site_label_4
_geom_torsion
_geom_torsion_site_symmetry_1
_geom_torsion_site_symmetry_2
_geom_torsion_site_symmetry_3
_geom_torsion_site_symmetry_4
_geom_torsion_publ_flag
N17 C26 C27 N20 -121.8(4) . . . . ?
N17 C26 C27 N18 -0.8(5) . . . . ?
O10 C10 N8 C9 -172.6(5) . . . . ?
O10 C10 N8 C12 -6.0(8) . . . . ?
O9 C4 N4 C3 -175.6(5) . . . . ?
O9 C4 N4 C6 -8.3(8) . . . . ?
O2 C7 N6 C11 7.3(8) . . . . ?
O2 C7 N6 C9 174.0(5) . . . . ?
N28 C40 C38 N25 -119.5(3) . . . . ?
N28 C40 C38 N27 1.2(5) . . . . ?
N5 C5 N2 C3 84.9(6) . . . . ?
N5 C5 N2 C1 -105.3(5) . . . . ?
N5 C8 C9 N8 -117.2(4) . . . . ?
N5 C8 C9 N6 1.7(5) . . . . ?
N5 C7 N6 C11 -172.1(5) . . . . ?
N5 C7 N6 C9 -5.5(6) . . . . ?
N19 C24 N16 C22 119.1(5) . . . . ?
N19 C24 N16 C21 -88.1(6) . . . . ?
N19 C26 C27 N20 -1.0(5) . . . . ?
N19 C26 C27 N18 120.0(4) . . . . ?
N22 C34 C32 N21 -0.6(4) . . . . ?
N22 C34 C32 N23 118.0(4) . . . . ?
N24 C34 C32 N21 -119.7(4) . . . . ?
N24 C34 C32 N23 -1.1(5) . . . . ?
N11 C14 N9 C13 -110.8(5) . . . . ?
N11 C14 N9 C11 78.0(6) . . . . ?
N11 C14 C15 N12 -3.4(5) . . . . ?
N11 C14 C15 N10 116.9(4) . . . . ?
N7 C10 N8 C9 7.1(6) . . . . ?
N7 C10 N8 C12 173.7(4) . . . . ?
N7 C8 C9 N8 2.0(5) . . . . ?
N7 C8 C9 N6 121.0(4) . . . . ?
N7 C6 N4 C3 -86.3(6) . . . . ?
N7 C6 N4 C4 107.6(5) . . . . ?
N3 C2 C3 N2 120.3(4) . . . . ?
N3 C2 C3 N4 -0.3(5) . . . . ?
N3 C4 N4 C3 2.0(6) . . . . ?
N3 C4 N4 C6 169.4(5) . . . . ?
F1 C50 C51 C52 -179.4(5) . . . . ?
F1 C50 C49 C48 -175.0(4) . . . . ?
N26 C40 C38 N25 -1.1(5) . . . . ?
N26 C40 C38 N27 119.5(3) . . . . ?
N12 C15 N10 C17 -83.1(5) . . . . ?
N12 C15 N10 C13 117.7(5) . . . . ?
N14 C21 C20 N13 1.8(4) . . . . ?
N14 C21 C20 N15 122.9(4) . . . . ?
C14 N11 C16 O11 165.7(5) . . . . ?
C14 N11 C16 N12 -13.8(5) . . . . ?
C14 N11 C12 N8 89.4(5) . . . . ?
C14 N9 C13 O3 -173.8(5) . . . . ?
C14 N9 C13 N10 2.3(5) . . . . ?
C14 N9 C11 N6 -82.0(6) . . . . ?
C14 C15 N10 C17 164.1(4) . . . . ?
C14 C15 N10 C13 5.0(5) . . . . ?
C31 N21 C32 N23 -115.4(5) . . . . ?
C31 N21 C32 C34 -3.4(5) . . . . ?
C31 N21 C29 N18 110.2(5) . . . . ?
C31 N22 C34 N24 115.4(4) . . . . ?
C31 N22 C34 C32 4.6(5) . . . . ?
C31 N22 C35 N25 -116.5(5) . . . . ?
C40 N28 C42 N3 -88.0(5) . . . . ?
C40 N28 C39 O8 -169.4(3) . . . . ?
C40 N28 C39 N27 9.8(3) . . . . ?
C40 N26 C41 N1 81.0(5) . . . . ?
C40 N26 C37 O7 177.2(3) . . . . ?
C40 N26 C37 N25 -1.5(3) . . . . ?
C24 N19 C26 N17 -74.8(6) . . . . ?
C24 N19 C26 C27 171.8(5) . . . . ?
C24 N19 C28 O13 4.8(8) . . . . ?
C24 N19 C28 N20 -173.1(5) . . . . ?
C24 N16 C22 O12 -12.1(8) . . . . ?
C24 N16 C22 N15 167.9(4) . . . . ?
C24 N16 C21 N14 82.0(6) . . . . ?
C24 N16 C21 C20 -164.5(4) . . . . ?
N9 C14 C15 N12 -123.5(4) . . . . ?
N9 C14 C15 N10 -3.2(4) . . . . ?
N9 C11 N6 C7 -107.4(6) . . . . ?
N9 C11 N6 C9 87.5(6) . . . . ?
C33 N23 C30 N20 -109.6(6) . . . . ?
C33 N23 C32 N21 116.6(5) . . . . ?
C33 N23 C32 C34 4.9(6) . . . . ?
C33 N24 C34 N22 -114.0(4) . . . . ?
C33 N24 C34 C32 -3.1(5) . . . . ?
C33 N24 C36 N27 115.8(5) . . . . ?
C15 N12 C18 N15 -84.1(4) . . . . ?
C15 N12 C16 O11 -168.5(5) . . . . ?
C15 N12 C16 N11 11.1(5) . . . . ?
C15 C14 N9 C13 0.8(5) . . . . ?
C15 C14 N9 C11 -170.5(4) . . . . ?
C15 N10 C17 N13 83.6(5) . . . . ?
C15 N10 C13 O3 171.4(5) . . . . ?
C15 N10 C13 N9 -4.7(5) . . . . ?
N16 C21 C20 N13 -119.2(4) . . . . ?
N16 C21 C20 N15 1.9(5) . . . . ?
N1 C2 C3 N2 1.0(5) . . . . ?
N1 C2 C3 N4 -119.5(4) . . . . ?
C30 N23 C33 O14 10.5(8) . . . . ?
C30 N23 C33 N24 -169.6(4) . . . . ?
C30 N23 C32 N21 -81.1(6) . . . . ?
C30 N23 C32 C34 167.1(4) . . . . ?
C30 N20 C27 C26 -173.2(4) . . . . ?
C30 N20 C27 N18 75.3(6) . . . . ?
C30 N20 C28 N19 175.2(4) . . . . ?
C30 N20 C28 O13 -2.6(8) . . . . ?
C5 N5 C8 N7 80.6(6) . . . . ?
C5 N5 C8 C9 -168.6(4) . . . . ?
C5 N5 C7 O2 -9.5(8) . . . . ?
C5 N5 C7 N6 170.0(4) . . . . ?
C5 N2 C1 O1 2.9(7) . . . . ?
C5 N2 C1 N1 -172.9(4) . . . . ?
C42 N28 C40 N26 85.5(5) . . . . ?
C42 N28 C40 C38 -164.0(4) . . . . ?
C42 N28 C39 O8 -11.9(5) . . . . ?
C42 N28 C39 N27 167.4(4) . . . . ?
C42 N3 C2 N1 -79.4(6) . . . . ?
C42 N3 C2 C3 168.5(4) . . . . ?
C42 N3 C4 O9 8.8(8) . . . . ?
C42 N3 C4 N4 -168.9(5) . . . . ?
C22 N15 C18 N12 -119.7(4) . . . . ?
C22 N15 C20 N13 116.8(5) . . . . ?
C22 N15 C20 C21 5.5(5) . . . . ?
C22 N16 C21 N14 -122.4(5) . . . . ?
C22 N16 C21 C20 -8.9(5) . . . . ?
C26 N17 C25 O5 -173.3(5) . . . . ?
C26 N17 C25 N18 4.7(6) . . . . ?
C26 N17 C23 N14 -87.8(6) . . . . ?
C26 N19 C24 N16 83.9(6) . . . . ?
C26 N19 C28 O13 173.8(5) . . . . ?
C26 N19 C28 N20 -4.1(6) . . . . ?
C19 N13 C17 N10 120.6(5) . . . . ?
C19 N13 C20 N15 -117.2(5) . . . . ?
C19 N13 C20 C21 -5.0(5) . . . . ?
C19 N14 C23 N17 -110.1(5) . . . . ?
C19 N14 C21 N16 114.4(5) . . . . ?
C19 N14 C21 C20 2.0(5) . . . . ?
C27 N20 C30 N23 -83.9(6) . . . . ?
C27 N20 C28 N19 3.4(6) . . . . ?
C27 N20 C28 O13 -174.4(5) . . . . ?
C27 N18 C25 N17 -5.3(6) . . . . ?
C27 N18 C25 O5 172.8(5) . . . . ?
C27 N18 C29 N21 86.2(6) . . . . ?
C10 N7 C8 N5 112.6(5) . . . . ?
C10 N7 C8 C9 1.9(5) . . . . ?
C10 N7 C6 N4 -106.9(5) . . . . ?
C10 N8 C9 C8 -5.6(6) . . . . ?
C10 N8 C9 N6 -115.4(5) . . . . ?
C10 N8 C12 N11 110.0(5) . . . . ?
C25 N17 C26 N19 -114.3(5) . . . . ?
C25 N17 C26 C27 -2.4(6) . . . . ?
C25 N17 C23 N14 107.3(5) . . . . ?
C25 N18 C27 N20 116.3(5) . . . . ?
C25 N18 C27 C26 3.8(5) . . . . ?
C25 N18 C29 N21 -109.1(5) . . . . ?
C2 N3 C42 N28 82.3(6) . . . . ?
C2 N3 C4 O9 175.5(5) . . . . ?
C2 N3 C4 N4 -2.2(6) . . . . ?
C2 N1 C41 N26 -87.3(6) . . . . ?
C2 N1 C1 O1 -173.0(4) . . . . ?
C2 N1 C1 N2 2.8(5) . . . . ?
C2 C3 N2 C5 171.3(4) . . . . ?
C2 C3 N2 C1 0.6(5) . . . . ?
C2 C3 N4 C4 -1.0(6) . . . . ?
C2 C3 N4 C6 -168.4(5) . . . . ?
C41 N26 C40 N28 -79.9(5) . . . . ?
C41 N26 C40 C38 169.9(4) . . . . ?
C41 N26 C37 O7 9.1(6) . . . . ?
C41 N26 C37 N25 -169.6(4) . . . . ?
C41 N1 C2 N3 85.4(6) . . . . ?
C41 N1 C2 C3 -162.6(4) . . . . ?
C41 N1 C1 O1 -12.1(7) . . . . ?
C41 N1 C1 N2 163.7(4) . . . . ?
C37 N25 C35 N22 110.8(4) . . . . ?
C37 N25 C38 N27 -113.4(4) . . . . ?
C37 N25 C38 C40 0.3(5) . . . . ?
C37 N26 C40 N28 111.9(4) . . . . ?
C37 N26 C40 C38 1.7(5) . . . . ?
C37 N26 C41 N1 -112.1(5) . . . . ?
C18 N15 C22 O12 10.0(7) . . . . ?
C18 N15 C22 N16 -170.0(4) . . . . ?
C18 N15 C20 N13 -84.5(5) . . . . ?
C18 N15 C20 C21 164.2(4) . . . . ?
C18 N12 C15 C14 -163.3(4) . . . . ?
C18 N12 C15 N10 83.8(5) . . . . ?
C18 N12 C16 O11 -9.5(8) . . . . ?
C18 N12 C16 N11 170.0(4) . . . . ?
C34 N22 C31 O6 175.4(5) . . . . ?
C34 N22 C31 N21 -7.0(5) . . . . ?
C34 N22 C35 N25 88.4(5) . . . . ?
C34 N24 C33 N23 6.1(6) . . . . ?
C34 N24 C33 O14 -174.0(5) . . . . ?
C34 N24 C36 N27 -80.6(5) . . . . ?
C39 N28 C40 N26 -117.3(4) . . . . ?
C39 N28 C40 C38 -6.8(5) . . . . ?
C39 N28 C42 N3 116.6(4) . . . . ?
C39 N27 C36 N24 -117.2(4) . . . . ?
C39 N27 C38 N25 117.5(4) . . . . ?
C39 N27 C38 C40 4.4(5) . . . . ?
C16 N11 C14 N9 121.2(5) . . . . ?
C16 N11 C14 C15 10.5(5) . . . . ?
C16 N11 C12 N8 -117.2(5) . . . . ?
C16 N12 C15 C14 -4.6(5) . . . . ?
C16 N12 C15 N10 -117.5(5) . . . . ?
C16 N12 C18 N15 119.5(5) . . . . ?
C32 N21 C31 O6 -175.9(4) . . . . ?
C32 N21 C31 N22 6.5(6) . . . . ?
C32 N21 C29 N18 -84.3(6) . . . . ?
C32 N23 C33 O14 173.3(5) . . . . ?
C32 N23 C33 N24 -6.8(6) . . . . ?
C32 N23 C30 N20 89.6(6) . . . . ?
C36 N24 C33 N23 171.0(4) . . . . ?
C36 N24 C33 O14 -9.1(8) . . . . ?
C36 N24 C34 N22 81.0(5) . . . . ?
C36 N24 C34 C32 -168.0(4) . . . . ?
C36 N27 C39 O8 11.3(5) . . . . ?
C36 N27 C39 N28 -168.0(4) . . . . ?
C36 N27 C38 N25 -84.3(5) . . . . ?
C36 N27 C38 C40 162.6(4) . . . . ?
C23 N17 C26 N19 79.6(6) . . . . ?
C23 N17 C26 C27 -168.4(4) . . . . ?
C23 N17 C25 O5 -6.9(9) . . . . ?
C23 N17 C25 N18 171.1(4) . . . . ?
C23 N14 C19 O4 7.3(8) . . . . ?
C23 N14 C19 N13 -172.5(4) . . . . ?
C23 N14 C21 N16 -78.4(6) . . . . ?
C23 N14 C21 C20 169.1(4) . . . . ?
C35 N25 C37 O7 -10.2(6) . . . . ?
C35 N25 C37 N26 168.6(5) . . . . ?
C35 N25 C38 N27 78.7(5) . . . . ?
C35 N25 C38 C40 -167.5(4) . . . . ?
C35 N22 C31 O6 18.4(8) . . . . ?
C35 N22 C31 N21 -164.0(4) . . . . ?
C35 N22 C34 N24 -87.3(5) . . . . ?
C35 N22 C34 C32 161.9(4) . . . . ?
C8 N5 C5 N2 -87.9(6) . . . . ?
C8 N5 C7 O2 -172.6(5) . . . . ?
C8 N5 C7 N6 6.8(6) . . . . ?
C8 N7 C10 O10 174.3(5) . . . . ?
C8 N7 C10 N8 -5.4(6) . . . . ?
C8 N7 C6 N4 83.5(6) . . . . ?
C38 N25 C37 O7 -178.0(3) . . . . ?
C38 N25 C37 N26 0.7(3) . . . . ?
C38 N25 C35 N22 -82.7(5) . . . . ?
C38 N27 C39 O8 170.4(3) . . . . ?
C38 N27 C39 N28 -8.8(3) . . . . ?
C38 N27 C36 N24 86.8(5) . . . . ?
C7 N5 C5 N2 110.4(5) . . . . ?
C7 N5 C8 N7 -116.0(5) . . . . ?
C7 N5 C8 C9 -5.2(5) . . . . ?
C7 N6 C9 C8 2.1(5) . . . . ?
C7 N6 C9 N8 112.1(5) . . . . ?
C3 N2 C1 O1 173.7(4) . . . . ?
C3 N2 C1 N1 -2.1(5) . . . . ?
C28 N19 C24 N16 -108.6(6) . . . . ?
C28 N19 C26 N17 116.5(5) . . . . ?
C28 N19 C26 C27 3.0(5) . . . . ?
C28 N20 C30 N23 105.1(6) . . . . ?
C28 N20 C27 C26 -1.4(5) . . . . ?
C28 N20 C27 N18 -112.9(5) . . . . ?
C4 N3 C42 N28 -112.4(5) . . . . ?
C4 N3 C2 N1 113.6(5) . . . . ?
C4 N3 C2 C3 1.5(6) . . . . ?
N2 C3 N4 C4 -112.1(5) . . . . ?
N2 C3 N4 C6 80.5(6) . . . . ?
C17 N13 C19 O4 -14.0(8) . . . . ?
C17 N13 C19 N14 165.8(4) . . . . ?
C17 N13 C20 N15 83.5(6) . . . . ?
C17 N13 C20 C21 -164.3(4) . . . . ?
C17 N10 C13 O3 12.1(8) . . . . ?
C17 N10 C13 N9 -164.0(4) . . . . ?
C13 N9 C11 N6 107.8(5) . . . . ?
C13 N10 C17 N13 -119.1(5) . . . . ?
C11 N9 C13 O3 -2.8(8) . . . . ?
C11 N9 C13 N10 173.3(4) . . . . ?
C11 N6 C9 C8 168.5(5) . . . . ?
C11 N6 C9 N8 -81.5(6) . . . . ?
C6 N7 C10 O10 3.5(8) . . . . ?
C6 N7 C10 N8 -176.1(4) . . . . ?
C6 N7 C8 N5 -76.7(6) . . . . ?
C6 N7 C8 C9 172.5(4) . . . . ?
C50 C51 C52 C47 -9.9(8) . . . . ?
C50 C51 C52 F2B -173.4(5) . . . . ?
C1 N1 C2 N3 -114.3(5) . . . . ?
C1 N1 C2 C3 -2.4(5) . . . . ?
C1 N1 C41 N26 114.1(5) . . . . ?
N30B C47 C52 C51 -175.6(5) . . . . ?
N30B C47 C52 F2B -10.8(7) . . . . ?
N30B C47 C48 C49 -178.0(4) . . . . ?
N30B C47 C48 F2A 0.3(4) . . . . ?
N30B C44A C43A N29A -57.1(16) . . . . ?
N30B C46B C45B N29B -53.3(16) . . . . ?
C29 N21 C31 O6 -8.8(8) . . . . ?
C29 N21 C31 N22 173.6(4) . . . . ?
C29 N21 C32 N23 77.5(6) . . . . ?
C29 N21 C32 C34 -170.5(4) . . . . ?
C29 N18 C27 N20 -78.1(6) . . . . ?
C29 N18 C27 C26 169.4(5) . . . . ?
C29 N18 C25 N17 -171.8(4) . . . . ?
C29 N18 C25 O5 6.2(8) . . . . ?
N4 C3 N2 C5 -77.8(6) . . . . ?
N4 C3 N2 C1 111.5(5) . . . . ?
C9 N8 C12 N11 -84.6(6) . . . . ?
C47 N30B C44A C43A -172.5(10) . . . . ?
C47 N30B C46A C45A 174.4(6) . . . . ?
C47 N30B C46B C45B -157.6(12) . . . . ?
C47 N30B C44B C43B 172.8(17) . . . . ?
C47 C48 C49 C50 -2.5(6) . . . . ?
C51 C50 C49 C48 -1.5(5) . . . . ?
C52 C47 C48 C49 0.3(5) . . . . ?
C52 C47 C48 F2A 178.7(3) . . . . ?
C21 N14 C19 O4 174.5(5) . . . . ?
C21 N14 C19 N13 -5.2(6) . . . . ?
C21 N14 C23 N17 84.1(6) . . . . ?
C21 N16 C22 O12 -167.3(5) . . . . ?
C21 N16 C22 N15 12.7(5) . . . . ?
C20 N13 C19 O4 -173.3(5) . . . . ?
C20 N13 C19 N14 6.5(6) . . . . ?
C20 N13 C17 N10 -82.3(5) . . . . ?
C20 N15 C22 O12 168.5(5) . . . . ?
C20 N15 C22 N16 -11.5(5) . . . . ?
C20 N15 C18 N12 83.6(4) . . . . ?
C12 N11 C14 N9 -83.6(6) . . . . ?
C12 N11 C14 C15 165.7(4) . . . . ?
C12 N11 C16 O11 9.9(7) . . . . ?
C12 N11 C16 N12 -169.6(4) . . . . ?
C12 N8 C9 C8 -172.1(4) . . . . ?
C12 N8 C9 N6 78.2(6) . . . . ?
C48 C47 C52 C51 5.9(6) . . . . ?
C48 C47 C52 F2B 170.7(5) . . . . ?
C43B N29B C45B C46B 69.7(13) . . . . ?
C49 C50 C51 C52 7.4(5) . . . . ?
C45A N29A C43A C44A 61.4(13) . . . . ?
F2A C48 C49 C50 179.1(3) . . . . ?
C44A N30B C47 C52 -131.0(12) . . . . ?
C44A N30B C47 C48 47.3(12) . . . . ?
C44A N30B C46A C45A -55.6(11) . . . . ?
C46A N30B C47 C52 -0.1(7) . . . . ?
C46A N30B C47 C48 178.2(5) . . . . ?
C46A N30B C44A C43A 56.8(16) . . . . ?
C46A C45A N29A C43A -60.8(12) . . . . ?
N29B C43B C44B N30B 27(3) . . . . ?
C46B N30B C47 C52 45.2(10) . . . . ?
C46B N30B C47 C48 -136.5(9) . . . . ?
C46B N30B C44B C43B -12(3) . . . . ?
N29A C45A C46A N30B 52.9(11) . . . . ?
C44B N30B C47 C52 -139.6(16) . . . . ?
C44B N30B C47 C48 38.7(17) . . . . ?
C44B N30B C46B C45B 26(2) . . . . ?
C44B C43B N29B C45B -53.4(16) . . . . ?

loop_
_smtbx_masks_void_nr
_smtbx_masks_void_average_x
_smtbx_masks_void_average_y
_smtbx_masks_void_average_z
_smtbx_masks_void_volume
_smtbx_masks_void_count_electrons
_smtbx_masks_void_content
1 -0.560 0.951 -0.365 3954.7 1347.8 '128 H2O'
